data_4083232
loop_
_publ_author_name
'Roemer, Max'
'Heinrich, Darina'
'Kang, Youn Kyung'
'Chung, Young Keun'
'Lentz, Dieter'

_publ_section_title
;
 Bulky-Alkyl-Substituted Bis(trifluorovinyl)ferrocenes:
 Redox-Autocatalytic Formation of Fluorinated Ferrocenophanes
;
_journal_issue 4
_journal_name_full Organometallics
_journal_page_first 1500
_journal_paper_doi 10.1021/om2009765
_journal_volume 31
_journal_year 2012
_chemical_formula_moiety 'C22 H24 F4 Fe O2'
_chemical_formula_sum 'C22 H24 F4 Fe O2'
_chemical_formula_weight 452.26
_chemical_name_systematic
;
 ?
;
_space_group_IT_number 15
_symmetry_cell_setting monoclinic
_symmetry_space_group_name_Hall '-C 2yc'
_symmetry_space_group_name_H-M 'C 1 2/c 1'
_atom_sites_solution_hydrogens geom
_atom_sites_solution_primary direct
_atom_sites_solution_secondary difmap
_audit_creation_method SHELXL-97
_cell_angle_alpha 90.00
_cell_angle_beta 113.200(3)
_cell_angle_gamma 90.00
_cell_formula_units_Z 4
_cell_length_a 17.9027(8)
_cell_length_b 9.7996(5)
_cell_length_c 12.2920(6)
_cell_measurement_reflns_used 2261
_cell_measurement_temperature 293(2)
_cell_measurement_theta_max 27.485
_cell_measurement_theta_min 0.998
_cell_volume 1982.12(17)
_computing_cell_refinement 'HKL Scalepack (Otwinowski & Minor 1997)'
_computing_data_collection 'Collect (Bruker AXS BV, 1997-2004)'
_computing_data_reduction 'HKL Denzo and Scalepack (Otwinowski & Minor 1997)'
_computing_molecular_graphics 'Ortep-3 for Windows (Farrugia, 1997)'
_computing_publication_material 'WinGX publication routines (Farrugia, 1999)'
_computing_structure_refinement 'SHELXL-97 (Sheldrick, 1997)'
_computing_structure_solution 'SHELXS-86 (Sheldrick, 1986)'
_diffrn_ambient_temperature 293(2)
_diffrn_measured_fraction_theta_full 0.994
_diffrn_measured_fraction_theta_max 0.994
_diffrn_measurement_device_type 'Nonius Kappa CCD'
_diffrn_measurement_method 'CCD rotation images, thick slices'
_diffrn_radiation_monochromator 'horizonally mounted graphite crystal'
_diffrn_radiation_source 'fine-focus sealed tube'
_diffrn_radiation_type MoK\a
_diffrn_radiation_wavelength 0.71073
_diffrn_reflns_av_R_equivalents 0.0216
_diffrn_reflns_av_sigmaI/netI 0.0328
_diffrn_reflns_limit_h_max 23
_diffrn_reflns_limit_h_min -23
_diffrn_reflns_limit_k_max 12
_diffrn_reflns_limit_k_min -12
_diffrn_reflns_limit_l_max 15
_diffrn_reflns_limit_l_min -15
_diffrn_reflns_number 4002
_diffrn_reflns_theta_full 27.49
_diffrn_reflns_theta_max 27.49
_diffrn_reflns_theta_min 3.30
_exptl_absorpt_coefficient_mu 0.813
_exptl_absorpt_correction_type none
_exptl_crystal_colour prism
_exptl_crystal_density_diffrn 1.516
_exptl_crystal_density_method 'not measured'
_exptl_crystal_description red
_exptl_crystal_F_000 936
_exptl_crystal_size_max 0.4
_exptl_crystal_size_mid 0.1
_exptl_crystal_size_min 0.07
_refine_diff_density_max 0.282
_refine_diff_density_min -0.279
_refine_diff_density_rms 0.049
_refine_ls_extinction_method none
_refine_ls_goodness_of_fit_ref 1.037
_refine_ls_hydrogen_treatment constr
_refine_ls_matrix_type full
_refine_ls_number_parameters 135
_refine_ls_number_reflns 2267
_refine_ls_number_restraints 0
_refine_ls_restrained_S_all 1.037
_refine_ls_R_factor_all 0.0414
_refine_ls_R_factor_gt 0.0315
_refine_ls_shift/su_max 0.000
_refine_ls_shift/su_mean 0.000
_refine_ls_structure_factor_coef Fsqd
_refine_ls_weighting_details 'calc w=1/[\s^2^(Fo^2^)+(0.0358P)^2^+1.1732P] where P=(Fo^2^+2Fc^2^)/3'
_refine_ls_weighting_scheme calc
_refine_ls_wR_factor_gt 0.0776
_refine_ls_wR_factor_ref 0.0816
_reflns_number_gt 1912
_reflns_number_total 2267
_reflns_threshold_expression >2sigma(I)
_cod_data_source_file 6c.cif
_cod_data_source_block GZF
_cod_original_cell_volume 1982.11(17)
_cod_original_sg_symbol_H-M C2/c
_cod_database_code 4083232

loop_
_symmetry_equiv_pos_as_xyz
'x, y, z'
'-x, y, -z+1/2'
'x+1/2, y+1/2, z'
'-x+1/2, y+1/2, -z+1/2'
'-x, -y, -z'
'x, -y, z-1/2'
'-x+1/2, -y+1/2, -z'
'x+1/2, -y+1/2, z-1/2'

loop_
_atom_site_label
_atom_site_type_symbol
_atom_site_fract_x
_atom_site_fract_y
_atom_site_fract_z
_atom_site_U_iso_or_equiv
_atom_site_adp_type
_atom_site_occupancy
_atom_site_symmetry_multiplicity
_atom_site_calc_flag
_atom_site_refinement_flags
Fe1 Fe 0.0000 0.23482(3) 0.2500 0.02789(12) Uani 1 2 d S
F1 F 0.07583(7) -0.13538(12) 0.19320(10) 0.0495(3) Uani 1 1 d .
F2 F -0.03700(9) -0.25046(11) 0.13555(12) 0.0592(4) Uani 1 1 d .
O1 O -0.12111(8) -0.03246(16) 0.04572(13) 0.0578(4) Uani 1 1 d .
C1 C -0.00931(10) 0.11830(18) 0.11091(14) 0.0331(4) Uani 1 1 d .
C2 C 0.07453(10) 0.15638(18) 0.17661(14) 0.0317(4) Uani 1 1 d .
H2 H 0.1171 0.0960 0.2138 0.038 Uiso 1 1 d R
C3 C 0.08132(10) 0.29996(18) 0.17487(14) 0.0318(4) Uani 1 1 d .
C4 C 0.00146(10) 0.35229(19) 0.10930(15) 0.0355(4) Uani 1 1 d .
H4 H -0.0118 0.4442 0.0955 0.043 Uiso 1 1 d R
C5 C -0.05373(11) 0.24263(19) 0.06916(15) 0.0369(4) Uani 1 1 d .
H5 H -0.1091 0.2499 0.0236 0.044 Uiso 1 1 d R
C6 C -0.04982(11) -0.0125(2) 0.10582(15) 0.0390(4) Uani 1 1 d .
C7 C -0.00200(11) -0.13149(19) 0.18611(17) 0.0405(4) Uani 1 1 d .
C8 C 0.15937(10) 0.38219(19) 0.22364(17) 0.0387(4) Uani 1 1 d .
C10 C 0.22457(12) 0.3106(3) 0.3275(2) 0.0632(7) Uani 1 1 d .
H10C H 0.2738 0.3632 0.3537 0.095 Uiso 1 1 calc R
H10B H 0.2345 0.2217 0.3033 0.095 Uiso 1 1 calc R
H10A H 0.2066 0.3017 0.3912 0.095 Uiso 1 1 calc R
C9 C 0.14413(15) 0.5234(2) 0.2627(3) 0.0724(8) Uani 1 1 d .
H9B H 0.1224 0.5144 0.3223 0.109 Uiso 1 1 calc R
H9A H 0.1061 0.5718 0.1959 0.109 Uiso 1 1 calc R
H9C H 0.1944 0.5731 0.2945 0.109 Uiso 1 1 calc R
C11 C 0.18926(14) 0.3959(3) 0.1230(2) 0.0670(7) Uani 1 1 d .
H11C H 0.2399 0.4444 0.1511 0.100 Uiso 1 1 calc R
H11A H 0.1497 0.4450 0.0584 0.100 Uiso 1 1 calc R
H11B H 0.1969 0.3067 0.0967 0.100 Uiso 1 1 calc R

loop_
_atom_site_aniso_label
_atom_site_aniso_U_11
_atom_site_aniso_U_22
_atom_site_aniso_U_33
_atom_site_aniso_U_23
_atom_site_aniso_U_13
_atom_site_aniso_U_12
Fe1 0.02643(18) 0.0321(2) 0.02348(18) 0.000 0.00804(13) 0.000
F1 0.0539(7) 0.0427(7) 0.0624(7) -0.0035(5) 0.0343(6) 0.0037(5)
F2 0.0784(9) 0.0384(7) 0.0628(8) -0.0141(5) 0.0299(7) -0.0163(6)
O1 0.0467(8) 0.0600(10) 0.0536(9) -0.0031(7) 0.0057(7) -0.0175(7)
C1 0.0373(9) 0.0379(10) 0.0247(8) -0.0044(7) 0.0129(7) -0.0044(7)
C2 0.0324(8) 0.0358(10) 0.0296(9) -0.0003(7) 0.0150(7) 0.0023(7)
C3 0.0323(8) 0.0356(10) 0.0294(8) 0.0021(7) 0.0142(7) -0.0006(7)
C4 0.0374(9) 0.0379(10) 0.0305(9) 0.0092(7) 0.0127(7) 0.0038(7)
C5 0.0324(8) 0.0508(12) 0.0229(8) 0.0026(7) 0.0061(7) -0.0008(8)
C6 0.0452(10) 0.0430(11) 0.0303(9) -0.0064(8) 0.0165(8) -0.0075(8)
C7 0.0467(10) 0.0324(9) 0.0459(11) -0.0071(8) 0.0221(9) -0.0072(8)
C8 0.0341(9) 0.0355(10) 0.0472(11) -0.0004(8) 0.0169(8) -0.0046(7)
C10 0.0374(10) 0.0704(16) 0.0646(14) 0.0104(13) 0.0016(10) -0.0092(11)
C9 0.0597(14) 0.0466(14) 0.114(2) -0.0239(15) 0.0380(15) -0.0153(11)
C11 0.0546(13) 0.0892(19) 0.0661(15) 0.0005(14) 0.0332(12) -0.0224(13)

loop_
_atom_type_symbol
_atom_type_description
_atom_type_scat_dispersion_real
_atom_type_scat_dispersion_imag
_atom_type_scat_source
C C 0.0033 0.0016 'International Tables Vol C Tables 4.2.6.8 and 6.1.1.4'
H H 0.0000 0.0000 'International Tables Vol C Tables 4.2.6.8 and 6.1.1.4'
F F 0.0171 0.0103 'International Tables Vol C Tables 4.2.6.8 and 6.1.1.4'
Fe Fe 0.3463 0.8444 'International Tables Vol C Tables 4.2.6.8 and 6.1.1.4'
O O 0.0106 0.0060 'International Tables Vol C Tables 4.2.6.8 and 6.1.1.4'

loop_
_geom_angle_atom_site_label_1
_geom_angle_atom_site_label_2
_geom_angle_atom_site_label_3
_geom_angle
_geom_angle_site_symmetry_1
_geom_angle_site_symmetry_3
C1 Fe1 C1 110.67(10) 2 .
C1 Fe1 C2 41.91(6) 2 2
C1 Fe1 C2 108.30(7) . 2
C1 Fe1 C2 108.30(7) 2 .
C1 Fe1 C2 41.91(6) . .
C2 Fe1 C2 135.57(10) 2 .
C1 Fe1 C5 41.44(7) 2 2
C1 Fe1 C5 142.39(7) . 2
C2 Fe1 C5 69.02(7) 2 2
C2 Fe1 C5 112.72(7) . 2
C1 Fe1 C5 142.39(8) 2 .
C1 Fe1 C5 41.44(7) . .
C2 Fe1 C5 112.72(7) 2 .
C2 Fe1 C5 69.02(7) . .
C5 Fe1 C5 175.71(11) 2 .
C1 Fe1 C4 68.39(7) 2 2
C1 Fe1 C4 174.80(6) . 2
C2 Fe1 C4 67.42(7) 2 2
C2 Fe1 C4 143.24(7) . 2
C5 Fe1 C4 39.91(7) 2 2
C5 Fe1 C4 136.53(7) . 2
C1 Fe1 C4 174.80(6) 2 .
C1 Fe1 C4 68.39(7) . .
C2 Fe1 C4 143.24(7) 2 .
C2 Fe1 C4 67.42(7) . .
C5 Fe1 C4 136.53(7) 2 .
C5 Fe1 C4 39.91(7) . .
C4 Fe1 C4 113.02(11) 2 .
C1 Fe1 C3 68.83(7) 2 2
C1 Fe1 C3 134.89(7) . 2
C2 Fe1 C3 39.87(7) 2 2
C2 Fe1 C3 175.30(7) . 2
C5 Fe1 C3 67.84(7) 2 2
C5 Fe1 C3 110.76(7) . 2
C4 Fe1 C3 39.91(6) 2 2
C4 Fe1 C3 115.64(7) . 2
C1 Fe1 C3 134.89(7) 2 .
C1 Fe1 C3 68.83(7) . .
C2 Fe1 C3 175.30(7) 2 .
C2 Fe1 C3 39.87(7) . .
C5 Fe1 C3 110.76(7) 2 .
C5 Fe1 C3 67.84(7) . .
C4 Fe1 C3 115.64(7) 2 .
C4 Fe1 C3 39.91(6) . .
C3 Fe1 C3 144.73(10) 2 .
C5 C1 C2 106.73(15) . .
C5 C1 C6 122.23(15) . .
C2 C1 C6 129.70(16) . .
C5 C1 Fe1 70.73(10) . .
C2 C1 Fe1 69.99(9) . .
C6 C1 Fe1 114.11(12) . .
C3 C2 C1 108.98(15) . .
C3 C2 Fe1 72.89(10) . .
C1 C2 Fe1 68.10(9) . .
C3 C2 H2 125.6 . .
C1 C2 H2 125.4 . .
Fe1 C2 H2 125.1 . .
C2 C3 C4 107.00(14) . .
C2 C3 C8 126.46(15) . .
C4 C3 C8 126.33(16) . .
C2 C3 Fe1 67.25(9) . .
C4 C3 Fe1 69.26(9) . .
C8 C3 Fe1 132.50(12) . .
C5 C4 C3 109.31(16) . .
C5 C4 Fe1 68.52(10) . .
C3 C4 Fe1 70.82(10) . .
C5 C4 H4 125.5 . .
C3 C4 H4 125.2 . .
Fe1 C4 H4 126.8 . .
C4 C5 C1 107.97(15) . .
C4 C5 Fe1 71.57(10) . .
C1 C5 Fe1 67.83(9) . .
C4 C5 H5 125.9 . .
C1 C5 H5 126.1 . .
Fe1 C5 H5 126.2 . .
O1 C6 C1 123.58(18) . .
O1 C6 C7 116.83(17) . .
C1 C6 C7 119.49(15) . .
F2 C7 F1 106.40(15) . .
F2 C7 C7 107.14(12) . 2
F1 C7 C7 107.38(19) . 2
F2 C7 C6 108.43(15) . .
F1 C7 C6 110.88(15) . .
C7 C7 C6 116.13(13) 2 .
C3 C8 C10 111.69(16) . .
C3 C8 C9 110.83(15) . .
C10 C8 C9 109.14(19) . .
C3 C8 C11 106.69(16) . .
C10 C8 C11 108.73(19) . .
C9 C8 C11 109.7(2) . .
C8 C10 H10C 109.5 . .
C8 C10 H10B 109.5 . .
H10C C10 H10B 109.5 . .
C8 C10 H10A 109.5 . .
H10C C10 H10A 109.5 . .
H10B C10 H10A 109.5 . .
C8 C9 H9B 109.5 . .
C8 C9 H9A 109.5 . .
H9B C9 H9A 109.5 . .
C8 C9 H9C 109.5 . .
H9B C9 H9C 109.5 . .
H9A C9 H9C 109.5 . .
C8 C11 H11C 109.5 . .
C8 C11 H11A 109.5 . .
H11C C11 H11A 109.5 . .
C8 C11 H11B 109.5 . .
H11C C11 H11B 109.5 . .
H11A C11 H11B 109.5 . .

loop_
_geom_bond_atom_site_label_1
_geom_bond_atom_site_label_2
_geom_bond_distance
_geom_bond_site_symmetry_2
Fe1 C1 2.0075(17) 2
Fe1 C1 2.0075(17) .
Fe1 C2 2.0330(16) 2
Fe1 C2 2.0330(16) .
Fe1 C5 2.0464(17) 2
Fe1 C5 2.0464(17) .
Fe1 C4 2.0863(17) 2
Fe1 C4 2.0863(17) .
Fe1 C3 2.1070(16) 2
Fe1 C3 2.1070(16) .
F1 C7 1.362(2) .
F2 C7 1.353(2) .
O1 C6 1.213(2) .
C1 C5 1.435(2) .
C1 C2 1.445(2) .
C1 C6 1.462(3) .
C2 C3 1.413(2) .
C2 H2 0.9299 .
C3 C4 1.431(2) .
C3 C8 1.517(2) .
C4 C5 1.411(2) .
C4 H4 0.9298 .
C5 H5 0.9297 .
C6 C7 1.550(3) .
C7 C7 1.544(4) 2
C8 C10 1.520(3) .
C8 C9 1.525(3) .
C8 C11 1.535(3) .
C10 H10C 0.9600 .
C10 H10B 0.9600 .
C10 H10A 0.9600 .
C9 H9B 0.9600 .
C9 H9A 0.9600 .
C9 H9C 0.9600 .
C11 H11C 0.9600 .
C11 H11A 0.9600 .
C11 H11B 0.9600 .
